data_4509493
loop_
_publ_author_name
'Basu, Tannistha'
'Sparkes, Hazel A.'
'Bhunia, Manas Kumar'
'Mondal, Raju'

_publ_section_title
;
 Identification of Reaction Conditions That Can Reproducibly Lead to a
 Particular Vertex Geometry: Quest for a Robust and Reproducible
 Metal-Carboxylate Noncluster-type SBU
;
_journal_issue 8
_journal_name_full 'Crystal Growth &amp; Design'
_journal_page_first 3488
_journal_paper_doi 10.1021/cg900195f
_journal_volume 9
_journal_year 2009
_chemical_formula_moiety 'C14 H18 N4 O4 Zn, 0.1(O)'
_chemical_formula_sum 'C14 H18 N4 O4.1 Zn'
_chemical_formula_weight 373.29
_chemical_name_systematic
; 
 ? 
;
_space_group_IT_number 14
_symmetry_cell_setting monoclinic
_symmetry_space_group_name_Hall '-P 2yn'
_symmetry_space_group_name_H-M 'P 1 21/n 1'
_atom_sites_solution_hydrogens geom
_atom_sites_solution_primary direct
_atom_sites_solution_secondary difmap
_audit_creation_method SHELXL-97
_cell_angle_alpha 90.00
_cell_angle_beta 102.533(1)
_cell_angle_gamma 90.00
_cell_formula_units_Z 4
_cell_length_a 10.7450(4)
_cell_length_b 12.0948(4)
_cell_length_c 12.7678(4)
_cell_measurement_reflns_used 5395
_cell_measurement_temperature 120(2)
_cell_measurement_theta_max 28.229
_cell_measurement_theta_min 2.250
_cell_volume 1619.75(10)
_computing_cell_refinement 'SAINT version 6.45A (Bruker, 2003)'
_computing_data_collection 'SMART version 5.054 (Bruker, 1999)'
_computing_data_reduction 'SAINT version 6.45A (Bruker, 2003)'
_computing_molecular_graphics 'ORTEP3 for Windows (Farrugia, 1997)'
_computing_publication_material 'WinGX publication routines (Farrugia, 1999)'
_computing_structure_refinement 'SHELXL-97 (Sheldrick, 1997)'
_computing_structure_solution 'SHELXS-97 (Sheldrick, 1990)'
_diffrn_ambient_temperature 120(2)
_diffrn_detector_area_resol_mean 8
_diffrn_measured_fraction_theta_full 1.000
_diffrn_measured_fraction_theta_max 1.000
_diffrn_measurement_device_type 'Bruker SMART 6K CCD Detector'
_diffrn_measurement_method \w
_diffrn_radiation_monochromator graphite
_diffrn_radiation_source 'fine-focus sealed tube'
_diffrn_radiation_type MoK\a
_diffrn_radiation_wavelength 0.71073
_diffrn_reflns_av_R_equivalents 0.0289
_diffrn_reflns_av_sigmaI/netI 0.0292
_diffrn_reflns_limit_h_max 13
_diffrn_reflns_limit_h_min -12
_diffrn_reflns_limit_k_max 15
_diffrn_reflns_limit_k_min -15
_diffrn_reflns_limit_l_max 15
_diffrn_reflns_limit_l_min -15
_diffrn_reflns_number 10630
_diffrn_reflns_theta_full 26.37
_diffrn_reflns_theta_max 26.37
_diffrn_reflns_theta_min 2.25
_exptl_absorpt_coefficient_mu 1.542
_exptl_absorpt_correction_T_max 0.806
_exptl_absorpt_correction_T_min 0.604
_exptl_absorpt_correction_type multi-scan
_exptl_absorpt_process_details 'SADABS (G. Sheldrick, 1998)'
_exptl_crystal_colour colourless
_exptl_crystal_density_diffrn 1.531
_exptl_crystal_density_method 'not measured'
_exptl_crystal_description block
_exptl_crystal_F_000 771.2
_exptl_crystal_size_max 0.30
_exptl_crystal_size_mid 0.15
_exptl_crystal_size_min 0.14
_refine_diff_density_max 0.451
_refine_diff_density_min -0.522
_refine_diff_density_rms 0.065
_refine_ls_extinction_method none
_refine_ls_goodness_of_fit_ref 1.053
_refine_ls_hydrogen_treatment constr
_refine_ls_matrix_type full
_refine_ls_number_parameters 216
_refine_ls_number_reflns 3303
_refine_ls_number_restraints 0
_refine_ls_restrained_S_all 1.053
_refine_ls_R_factor_all 0.0357
_refine_ls_R_factor_gt 0.0283
_refine_ls_shift/su_max 0.001
_refine_ls_shift/su_mean 0.000
_refine_ls_structure_factor_coef Fsqd
_refine_ls_weighting_details 'calc w=1/[\s^2^(Fo^2^)+(0.0386P)^2^+0.8435P] where P=(Fo^2^+2Fc^2^)/3'
_refine_ls_weighting_scheme calc
_refine_ls_wR_factor_gt 0.0702
_refine_ls_wR_factor_ref 0.0749
_reflns_number_gt 2870
_reflns_number_total 3303
_reflns_threshold_expression >2sigma(I)
_cod_data_source_file cg900195fsup6.cif
_cod_data_source_block 08has014
_cod_original_sg_symbol_H-M 'P 21/n'
_cod_original_formula_sum 'C14 H18 N4 O4.10 Zn'
_cod_database_code 4509493

loop_
_symmetry_equiv_pos_as_xyz
'x, y, z'
'-x+1/2, y+1/2, -z+1/2'
'-x, -y, -z'
'x-1/2, -y-1/2, z-1/2'

loop_
_atom_site_label
_atom_site_type_symbol
_atom_site_fract_x
_atom_site_fract_y
_atom_site_fract_z
_atom_site_U_iso_or_equiv
_atom_site_adp_type
_atom_site_occupancy
_atom_site_symmetry_multiplicity
_atom_site_calc_flag
_atom_site_refinement_flags
Zn1 Zn 0.93020(2) 0.263823(18) 0.254683(17) 0.01723(9) Uani 1 1 d .
O1 O 0.92937(13) 0.15024(11) 0.36317(11) 0.0205(3) Uani 1 1 d .
O2 O 0.77018(13) 0.07562(11) 0.24420(11) 0.0207(3) Uani 1 1 d .
O3 O 0.73062(14) -0.16637(11) 0.31319(12) 0.0230(3) Uani 1 1 d .
O4 O 0.63461(15) -0.06317(12) 0.41791(12) 0.0271(3) Uani 1 1 d .
N1 N 1.02223(16) 0.39142(13) 0.34042(13) 0.0187(3) Uani 1 1 d .
N2 N 0.97822(16) 0.49668(13) 0.33789(13) 0.0178(3) Uani 1 1 d .
H2A H 0.9025 0.5177 0.3021 0.021 Uiso 1 1 calc R
N3 N 1.46944(16) 0.70921(14) 0.35111(14) 0.0200(4) Uani 1 1 d .
N4 N 1.47016(16) 0.77329(13) 0.43798(14) 0.0194(4) Uani 1 1 d .
H4A H 1.5058 0.8391 0.4478 0.023 Uiso 1 1 calc R
C1 C 1.06447(19) 0.56473(16) 0.39682(15) 0.0181(4) Uani 1 1 d .
C2 C 1.17080(18) 0.50148(16) 0.44000(15) 0.0187(4) Uani 1 1 d .
C3 C 1.13994(19) 0.39407(16) 0.40258(16) 0.0197(4) Uani 1 1 d .
C4 C 1.2932(2) 0.53889(17) 0.51267(17) 0.0230(4) Uani 1 1 d .
H4B H 1.2733 0.5703 0.5788 0.028 Uiso 1 1 calc R
H4C H 1.3485 0.4736 0.5337 0.028 Uiso 1 1 calc R
C5 C 1.36593(18) 0.62358(16) 0.46374(16) 0.0194(4) Uani 1 1 d .
C6 C 1.4052(2) 0.61702(16) 0.36611(16) 0.0203(4) Uani 1 1 d .
C7 C 1.41015(19) 0.72462(16) 0.50735(17) 0.0199(4) Uani 1 1 d .
C8 C 1.0395(2) 0.68548(16) 0.40598(17) 0.0233(4) Uani 1 1 d .
H8A H 0.9494 0.7009 0.3754 0.035 Uiso 1 1 calc R
H8B H 1.0928 0.7276 0.3668 0.035 Uiso 1 1 calc R
H8C H 1.0600 0.7072 0.4817 0.035 Uiso 1 1 calc R
C9 C 1.2185(2) 0.29117(17) 0.4232(2) 0.0299(5) Uani 1 1 d .
H9A H 1.1625 0.2264 0.4100 0.045 Uiso 1 1 calc R
H9B H 1.2662 0.2906 0.4979 0.045 Uiso 1 1 calc R
H9C H 1.2783 0.2891 0.3752 0.045 Uiso 1 1 calc R
C10 C 1.3853(2) 0.52516(18) 0.28574(18) 0.0319(5) Uani 1 1 d .
H10A H 1.4130 0.5492 0.2211 0.048 Uiso 1 1 calc R
H10B H 1.2947 0.5055 0.2671 0.048 Uiso 1 1 calc R
H10C H 1.4353 0.4606 0.3164 0.048 Uiso 1 1 calc R
C11 C 1.4044(2) 0.77743(19) 0.61158(19) 0.0304(5) Uani 1 1 d .
H11A H 1.4825 0.7605 0.6647 0.046 Uiso 1 1 calc R
H11B H 1.3305 0.7489 0.6366 0.046 Uiso 1 1 calc R
H11C H 1.3963 0.8577 0.6020 0.046 Uiso 1 1 calc R
C12 C 0.84574(18) 0.07474(15) 0.33185(16) 0.0176(4) Uani 1 1 d .
C13 C 0.8478(2) -0.01934(17) 0.41093(17) 0.0239(4) Uani 1 1 d .
H13A H 0.9232 -0.0666 0.4118 0.029 Uiso 1 1 calc R
H13B H 0.8547 0.0111 0.4839 0.029 Uiso 1 1 calc R
C14 C 0.7278(2) -0.08823(16) 0.38033(16) 0.0213(4) Uani 1 1 d .
O5 O 1.127(2) 0.537(2) 0.1314(19) 0.067(6) Uiso 0.10 1 d P

loop_
_atom_site_aniso_label
_atom_site_aniso_U_11
_atom_site_aniso_U_22
_atom_site_aniso_U_33
_atom_site_aniso_U_23
_atom_site_aniso_U_13
_atom_site_aniso_U_12
Zn1 0.01583(13) 0.01568(13) 0.02035(14) 0.00020(8) 0.00428(9) 0.00075(8)
O1 0.0190(7) 0.0164(6) 0.0250(7) 0.0003(5) 0.0024(6) -0.0050(5)
O2 0.0194(7) 0.0197(7) 0.0218(7) 0.0006(5) 0.0020(6) -0.0023(5)
O3 0.0193(7) 0.0179(7) 0.0301(8) 0.0006(6) 0.0013(6) -0.0026(5)
O4 0.0278(8) 0.0202(7) 0.0345(8) -0.0006(6) 0.0092(7) -0.0075(6)
N1 0.0169(8) 0.0150(8) 0.0236(9) 0.0017(6) 0.0031(7) -0.0002(6)
N2 0.0165(8) 0.0158(8) 0.0198(8) 0.0008(6) 0.0014(7) 0.0015(6)
N3 0.0196(9) 0.0199(8) 0.0211(8) -0.0026(6) 0.0057(7) -0.0040(7)
N4 0.0197(9) 0.0161(8) 0.0232(9) -0.0032(6) 0.0066(7) -0.0033(6)
C1 0.0189(10) 0.0187(9) 0.0172(9) 0.0005(7) 0.0049(8) -0.0025(7)
C2 0.0161(9) 0.0222(10) 0.0180(9) 0.0038(7) 0.0040(8) -0.0040(7)
C3 0.0158(9) 0.0185(9) 0.0248(10) 0.0050(8) 0.0043(8) -0.0021(8)
C4 0.0186(10) 0.0243(10) 0.0247(10) 0.0047(8) 0.0015(9) -0.0058(8)
C5 0.0136(9) 0.0223(10) 0.0216(10) 0.0024(8) 0.0023(8) -0.0011(7)
C6 0.0175(10) 0.0193(9) 0.0237(10) 0.0001(8) 0.0033(8) -0.0039(7)
C7 0.0147(9) 0.0208(10) 0.0244(10) 0.0007(8) 0.0048(8) 0.0004(7)
C8 0.0256(11) 0.0189(10) 0.0244(10) -0.0022(8) 0.0031(9) -0.0002(8)
C9 0.0214(11) 0.0215(10) 0.0437(13) 0.0076(9) 0.0005(10) 0.0018(8)
C10 0.0401(14) 0.0264(11) 0.0314(12) -0.0066(9) 0.0126(11) -0.0152(10)
C11 0.0371(13) 0.0278(11) 0.0298(12) -0.0052(9) 0.0151(10) -0.0029(9)
C12 0.0159(9) 0.0148(9) 0.0230(10) -0.0014(7) 0.0060(8) -0.0002(7)
C13 0.0216(10) 0.0214(10) 0.0260(10) 0.0044(8) -0.0008(8) -0.0064(8)
C14 0.0234(11) 0.0161(9) 0.0217(10) 0.0062(7) -0.0012(8) -0.0042(8)

loop_
_atom_type_symbol
_atom_type_description
_atom_type_scat_dispersion_real
_atom_type_scat_dispersion_imag
_atom_type_scat_source
C C 0.0033 0.0016 'International Tables Vol C Tables 4.2.6.8 and 6.1.1.4'
H H 0.0000 0.0000 'International Tables Vol C Tables 4.2.6.8 and 6.1.1.4'
N N 0.0061 0.0033 'International Tables Vol C Tables 4.2.6.8 and 6.1.1.4'
O O 0.0106 0.0060 'International Tables Vol C Tables 4.2.6.8 and 6.1.1.4'
Zn Zn 0.2839 1.4301 'International Tables Vol C Tables 4.2.6.8 and 6.1.1.4'

loop_
_geom_angle_atom_site_label_1
_geom_angle_atom_site_label_2
_geom_angle_atom_site_label_3
_geom_angle
_geom_angle_site_symmetry_1
_geom_angle_site_symmetry_3
O3 Zn1 O1 118.69(6) 2_655 .
O3 Zn1 N3 113.32(6) 2_655 2_745
O1 Zn1 N3 109.31(6) . 2_745
O3 Zn1 N1 101.09(6) 2_655 .
O1 Zn1 N1 103.29(6) . .
N3 Zn1 N1 110.08(7) 2_745 .
C12 O1 Zn1 112.99(12) . .
C14 O3 Zn1 118.03(13) . 2_645
C3 N1 N2 105.73(15) . .
C3 N1 Zn1 128.82(13) . .
N2 N1 Zn1 125.21(12) . .
C1 N2 N1 111.58(16) . .
C1 N2 H2A 124.2 . .
N1 N2 H2A 124.2 . .
C6 N3 N4 105.66(16) . .
C6 N3 Zn1 137.09(14) . 2_755
N4 N3 Zn1 116.99(12) . 2_755
C7 N4 N3 111.88(16) . .
C7 N4 H4A 124.1 . .
N3 N4 H4A 124.1 . .
N2 C1 C2 107.09(17) . .
N2 C1 C8 122.00(18) . .
C2 C1 C8 130.90(18) . .
C1 C2 C3 105.24(17) . .
C1 C2 C4 127.86(18) . .
C3 C2 C4 126.90(18) . .
N1 C3 C2 110.35(17) . .
N1 C3 C9 120.59(18) . .
C2 C3 C9 129.06(19) . .
C5 C4 C2 114.33(17) . .
C5 C4 H4B 108.7 . .
C2 C4 H4B 108.7 . .
C5 C4 H4C 108.7 . .
C2 C4 H4C 108.7 . .
H4B C4 H4C 107.6 . .
C7 C5 C6 105.33(17) . .
C7 C5 C4 126.76(19) . .
C6 C5 C4 127.91(18) . .
N3 C6 C5 109.99(17) . .
N3 C6 C10 121.24(19) . .
C5 C6 C10 128.76(18) . .
N4 C7 C5 107.14(18) . .
N4 C7 C11 121.44(18) . .
C5 C7 C11 131.38(19) . .
C1 C8 H8A 109.5 . .
C1 C8 H8B 109.5 . .
H8A C8 H8B 109.5 . .
C1 C8 H8C 109.5 . .
H8A C8 H8C 109.5 . .
H8B C8 H8C 109.5 . .
C3 C9 H9A 109.5 . .
C3 C9 H9B 109.5 . .
H9A C9 H9B 109.5 . .
C3 C9 H9C 109.5 . .
H9A C9 H9C 109.5 . .
H9B C9 H9C 109.5 . .
C6 C10 H10A 109.5 . .
C6 C10 H10B 109.5 . .
H10A C10 H10B 109.5 . .
C6 C10 H10C 109.5 . .
H10A C10 H10C 109.5 . .
H10B C10 H10C 109.5 . .
C7 C11 H11A 109.5 . .
C7 C11 H11B 109.5 . .
H11A C11 H11B 109.5 . .
C7 C11 H11C 109.5 . .
H11A C11 H11C 109.5 . .
H11B C11 H11C 109.5 . .
O2 C12 O1 123.78(18) . .
O2 C12 C13 121.48(17) . .
O1 C12 C13 114.72(17) . .
C14 C13 C12 110.63(16) . .
C14 C13 H13A 109.5 . .
C12 C13 H13A 109.5 . .
C14 C13 H13B 109.5 . .
C12 C13 H13B 109.5 . .
H13A C13 H13B 108.1 . .
O4 C14 O3 125.33(19) . .
O4 C14 C13 118.71(19) . .
O3 C14 C13 115.90(19) . .

loop_
_geom_bond_atom_site_label_1
_geom_bond_atom_site_label_2
_geom_bond_distance
_geom_bond_site_symmetry_2
Zn1 O3 1.9494(14) 2_655
Zn1 O1 1.9522(14) .
Zn1 N3 2.0139(17) 2_745
Zn1 N1 2.0219(16) .
O1 C12 1.283(2) .
O2 C12 1.232(2) .
O3 C14 1.281(3) .
O3 Zn1 1.9494(14) 2_645
O4 C14 1.239(3) .
N1 C3 1.340(3) .
N1 N2 1.356(2) .
N2 C1 1.342(2) .
N2 H2A 0.8800 .
N3 C6 1.347(3) .
N3 N4 1.352(2) .
N3 Zn1 2.0139(17) 2_755
N4 C7 1.340(3) .
N4 H4A 0.8800 .
C1 C2 1.386(3) .
C1 C8 1.494(3) .
C2 C3 1.399(3) .
C2 C4 1.505(3) .
C3 C9 1.495(3) .
C4 C5 1.504(3) .
C4 H4B 0.9900 .
C4 H4C 0.9900 .
C5 C7 1.384(3) .
C5 C6 1.402(3) .
C6 C10 1.496(3) .
C7 C11 1.490(3) .
C8 H8A 0.9800 .
C8 H8B 0.9800 .
C8 H8C 0.9800 .
C9 H9A 0.9800 .
C9 H9B 0.9800 .
C9 H9C 0.9800 .
C10 H10A 0.9800 .
C10 H10B 0.9800 .
C10 H10C 0.9800 .
C11 H11A 0.9800 .
C11 H11B 0.9800 .
C11 H11C 0.9800 .
C12 C13 1.518(3) .
C13 C14 1.513(3) .
C13 H13A 0.9900 .
C13 H13B 0.9900 .

loop_
_geom_hbond_atom_site_label_D
_geom_hbond_atom_site_label_H
_geom_hbond_atom_site_label_A
_geom_hbond_distance_DH
_geom_hbond_distance_HA
_geom_hbond_distance_DA
_geom_hbond_angle_DHA
_geom_hbond_site_symmetry_A
N2 H2A O2 0.88 1.95 2.814(2) 166.5 2_655
N4 H4A O4 0.88 1.92 2.701(2) 146.9 1_665
